data_7020351
loop_
_publ_author_name
'Ortiz de la Tabla, Laura'
'Matas, Inmaculada'
'Alvarez, Eleuterio'
'Palma, Pilar'
'C\'ampora, Juan'

_publ_section_title
;
 Migratory insertion reactions of nickel and palladium \s-alkyl complexes
 with a phosphinito-imine ligand.
;
_journal_issue 48
_journal_name_full 'Dalton transactions (Cambridge, England : 2003)'
_journal_page_first 14524
_journal_page_last 14539
_journal_paper_doi 10.1039/c2dt31334k
_journal_volume 41
_journal_year 2012
_chemical_formula_moiety 'C30 H46 N O P Pd'
_chemical_formula_sum 'C30 H46 N O P Pd'
_chemical_formula_weight 574.05
_chemical_name_systematic
;
?
;
_space_group_IT_number 14
_symmetry_cell_setting monoclinic
_symmetry_space_group_name_Hall '-P 2ybc'
_symmetry_space_group_name_H-M 'P 1 21/c 1'
_atom_sites_solution_hydrogens geom
_atom_sites_solution_primary direct
_atom_sites_solution_secondary difmap
_audit_creation_method SHELXL-97
_cell_angle_alpha 90.00
_cell_angle_beta 92.6740(10)
_cell_angle_gamma 90.00
_cell_formula_units_Z 4
_cell_length_a 15.6645(5)
_cell_length_b 12.6885(4)
_cell_length_c 14.5290(5)
_cell_measurement_reflns_used 7848
_cell_measurement_temperature 100(2)
_cell_measurement_theta_max 28.82
_cell_measurement_theta_min 2.47
_cell_volume 2884.63(16)
_computing_cell_refinement 'APEX2 Software Suite (Bruker, 2007)'
_computing_data_collection 'APEX2 Software Suite (Bruker, 2007)'
_computing_data_reduction 'APEX2 Software Suite (Bruker, 2007)'
_computing_molecular_graphics 'SHELXTL (Sheldrick, 2008)'
_computing_publication_material 'SHELXTL and publCIF (Westrip, 2010)'
_computing_structure_refinement 'SHELXL97 (Sheldrick, 2008)'
_computing_structure_solution 'SIR2002 (Burla et al., 2003)'
_diffrn_ambient_temperature 100(2)
_diffrn_detector_area_resol_mean 8.26
_diffrn_measured_fraction_theta_full 0.994
_diffrn_measured_fraction_theta_max 0.996
_diffrn_measurement_device_type
;
Bruker-Nonius X8kappa APEX II CCD area detector
;
_diffrn_measurement_method 'phi and omega scans with narrow frames'
_diffrn_radiation_monochromator graphite
_diffrn_radiation_source 'fine-focus sealed tube'
_diffrn_radiation_type MoK\a
_diffrn_radiation_wavelength 0.71073
_diffrn_reflns_av_R_equivalents 0.0157
_diffrn_reflns_av_sigmaI/netI 0.0138
_diffrn_reflns_limit_h_max 20
_diffrn_reflns_limit_h_min -21
_diffrn_reflns_limit_k_max 16
_diffrn_reflns_limit_k_min -17
_diffrn_reflns_limit_l_max 19
_diffrn_reflns_limit_l_min -16
_diffrn_reflns_number 28673
_diffrn_reflns_theta_full 25.00
_diffrn_reflns_theta_max 28.68
_diffrn_reflns_theta_min 3.04
_diffrn_standards_decay_% 0
_exptl_absorpt_coefficient_mu 0.720
_exptl_absorpt_correction_T_max 0.9122
_exptl_absorpt_correction_T_min 0.8183
_exptl_absorpt_correction_type multi-scan
_exptl_absorpt_process_details
;
program SADABS, Bruker (2001).
;
_exptl_crystal_colour colourless
_exptl_crystal_density_diffrn 1.322
_exptl_crystal_density_method 'not measured'
_exptl_crystal_description prism
_exptl_crystal_F_000 1208
_exptl_crystal_size_max 0.29
_exptl_crystal_size_mid 0.27
_exptl_crystal_size_min 0.13
_refine_diff_density_max 0.583
_refine_diff_density_min -0.298
_refine_diff_density_rms 0.053
_refine_ls_extinction_method none
_refine_ls_goodness_of_fit_ref 1.029
_refine_ls_hydrogen_treatment constr
_refine_ls_matrix_type full
_refine_ls_number_parameters 307
_refine_ls_number_reflns 7280
_refine_ls_number_restraints 0
_refine_ls_restrained_S_all 1.029
_refine_ls_R_factor_all 0.0245
_refine_ls_R_factor_gt 0.0205
_refine_ls_shift/su_max 0.001
_refine_ls_shift/su_mean 0.000
_refine_ls_structure_factor_coef Fsqd
_refine_ls_weighting_details 'calc w=1/[\s^2^(Fo^2^)+(0.0303P)^2^+1.2710P] where P=(Fo^2^+2Fc^2^)/3'
_refine_ls_weighting_scheme calc
_refine_ls_wR_factor_gt 0.0542
_refine_ls_wR_factor_ref 0.0562
_reflns_number_gt 6073
_reflns_number_total 7280
_reflns_threshold_expression >2sigma(I)
_cod_data_source_file c2dt31334k.txt
_cod_data_source_block 4
_cod_depositor_comments
;
The following automatic conversions were performed:

'_symmetry_cell_setting' value 'Monoclinic' changed to 'monoclinic'
according to /home/saulius/struct/CIF-dictionaries/cif_core.dic
dictionary named 'cif_core.dic' version 2.4.2 from 2011-04-26.

Automatic conversion script
Id: cif_fix_values 1891 2012-01-12 08:04:46Z andrius 
;
_cod_original_sg_symbol_H-M 'P 21/c'
_cod_database_code 7020351

loop_
_symmetry_equiv_pos_as_xyz
'x, y, z'
'-x, y+1/2, -z+1/2'
'-x, -y, -z'
'x, -y-1/2, z-1/2'

loop_
_atom_site_label
_atom_site_type_symbol
_atom_site_fract_x
_atom_site_fract_y
_atom_site_fract_z
_atom_site_U_iso_or_equiv
_atom_site_adp_type
_atom_site_occupancy
_atom_site_symmetry_multiplicity
_atom_site_calc_flag
_atom_site_refinement_flags
Pd1 Pd 0.236689(6) 0.998412(7) 0.148899(6) 0.01322(4) Uani 1 1 d .
P1 P 0.295047(19) 0.95563(3) 0.29177(2) 0.01357(7) Uani 1 1 d .
O1 O 0.13559(6) 1.05146(8) 0.23668(6) 0.01872(19) Uani 1 1 d .
N1 N 0.20624(7) 0.97590(9) 0.36139(7) 0.0142(2) Uani 1 1 d .
C1 C 0.18442(8) 1.05461(10) 0.02866(9) 0.0154(2) Uani 1 1 d .
C2 C 0.09839(8) 1.08022(10) 0.01171(9) 0.0187(3) Uani 1 1 d .
H2 H 0.0591 1.0705 0.0589 0.022 Uiso 1 1 d R
C3 C 0.06945(9) 1.11990(11) -0.07352(10) 0.0228(3) Uani 1 1 d .
H3 H 0.0107 1.1367 -0.0841 0.027 Uiso 1 1 d R
C4 C 0.12614(9) 1.13493(11) -0.14308(10) 0.0220(3) Uani 1 1 d .
H4 H 0.1064 1.1626 -0.2010 0.026 Uiso 1 1 d R
C5 C 0.21215(8) 1.10928(10) -0.12758(9) 0.0186(3) Uani 1 1 d .
H5 H 0.2510 1.1191 -0.1751 0.022 Uiso 1 1 d R
C6 C 0.24102(8) 1.06944(10) -0.04268(9) 0.0155(2) Uani 1 1 d .
C7 C 0.33274(8) 1.03931(11) -0.01739(9) 0.0166(2) Uani 1 1 d .
C8 C 0.32729(8) 0.95561(10) 0.05936(9) 0.0166(2) Uani 1 1 d .
H8A H 0.3835 0.9489 0.0930 0.020 Uiso 1 1 d R
H8B H 0.3124 0.8864 0.0317 0.020 Uiso 1 1 d R
C9 C 0.38003(10) 0.99644(11) -0.09979(10) 0.0231(3) Uani 1 1 d .
H9A H 0.3472 0.9382 -0.1282 0.035 Uiso 1 1 d R
H9B H 0.4366 0.9710 -0.0785 0.035 Uiso 1 1 d R
H9C H 0.3864 1.0527 -0.1451 0.035 Uiso 1 1 d R
C10 C 0.38047(8) 1.13676(11) 0.02085(10) 0.0213(3) Uani 1 1 d .
H10A H 0.3799 1.1919 -0.0264 0.032 Uiso 1 1 d R
H10B H 0.4397 1.1177 0.0381 0.032 Uiso 1 1 d R
H10C H 0.3523 1.1628 0.0752 0.032 Uiso 1 1 d R
C11 C 0.06691(8) 1.06592(11) 0.37743(10) 0.0213(3) Uani 1 1 d .
H11A H 0.0777 1.1389 0.3967 0.032 Uiso 1 1 d R
H11B H 0.0640 1.0209 0.4320 0.032 Uiso 1 1 d R
H11C H 0.0126 1.0621 0.3413 0.032 Uiso 1 1 d R
C12 C 0.13814(8) 1.02883(10) 0.31954(9) 0.0159(2) Uani 1 1 d .
C13 C 0.19597(8) 0.92028(10) 0.44801(9) 0.0148(2) Uani 1 1 d .
C14 C 0.22394(8) 0.96572(11) 0.53223(9) 0.0176(2) Uani 1 1 d .
C15 C 0.21637(9) 0.90562(11) 0.61213(10) 0.0229(3) Uani 1 1 d .
H15 H 0.2337 0.9350 0.6702 0.027 Uiso 1 1 d R
C16 C 0.18416(10) 0.80426(12) 0.60819(10) 0.0245(3) Uani 1 1 d .
H16 H 0.1820 0.7637 0.6630 0.029 Uiso 1 1 d R
C17 C 0.15507(9) 0.76166(11) 0.52489(9) 0.0205(3) Uani 1 1 d .
H17 H 0.1321 0.6924 0.5233 0.025 Uiso 1 1 d R
C18 C 0.15894(8) 0.81877(10) 0.44323(9) 0.0159(2) Uani 1 1 d .
C19 C 0.25955(8) 1.07677(10) 0.54179(9) 0.0183(3) Uani 1 1 d .
H19 H 0.2662 1.1058 0.4786 0.022 Uiso 1 1 d R
C20 C 0.19784(9) 1.14854(12) 0.59187(10) 0.0253(3) Uani 1 1 d .
H20A H 0.1419 1.1484 0.5586 0.038 Uiso 1 1 d R
H20B H 0.2206 1.2205 0.5942 0.038 Uiso 1 1 d R
H20C H 0.1916 1.1225 0.6547 0.038 Uiso 1 1 d R
C21 C 0.34774(9) 1.07704(12) 0.59277(10) 0.0248(3) Uani 1 1 d .
H21A H 0.3418 1.0551 0.6568 0.037 Uiso 1 1 d R
H21B H 0.3719 1.1482 0.5915 0.037 Uiso 1 1 d R
H21C H 0.3857 1.0280 0.5625 0.037 Uiso 1 1 d R
C22 C 0.11995(8) 0.77145(10) 0.35475(9) 0.0178(3) Uani 1 1 d .
H22 H 0.1437 0.8098 0.3015 0.021 Uiso 1 1 d R
C23 C 0.02257(9) 0.78633(12) 0.35042(12) 0.0283(3) Uani 1 1 d .
H23A H -0.0013 0.7558 0.4056 0.042 Uiso 1 1 d R
H23B H -0.0023 0.7510 0.2955 0.042 Uiso 1 1 d R
H23C H 0.0091 0.8617 0.3474 0.042 Uiso 1 1 d R
C24 C 0.13990(9) 0.65375(11) 0.34448(10) 0.0218(3) Uani 1 1 d .
H24A H 0.2019 0.6431 0.3490 0.033 Uiso 1 1 d R
H24B H 0.1171 0.6288 0.2844 0.033 Uiso 1 1 d R
H24C H 0.1134 0.6141 0.3935 0.033 Uiso 1 1 d R
C25 C 0.37212(8) 1.05639(10) 0.33412(9) 0.0173(2) Uani 1 1 d .
H25 H 0.3818 1.0491 0.4023 0.021 Uiso 1 1 d R
C26 C 0.33598(9) 1.16613(11) 0.31157(10) 0.0219(3) Uani 1 1 d .
H26A H 0.3771 1.2199 0.3331 0.033 Uiso 1 1 d R
H26B H 0.2822 1.1758 0.3424 0.033 Uiso 1 1 d R
H26C H 0.3255 1.1728 0.2448 0.033 Uiso 1 1 d R
C27 C 0.45703(9) 1.04194(12) 0.28731(10) 0.0241(3) Uani 1 1 d .
H27A H 0.4472 1.0466 0.2203 0.036 Uiso 1 1 d R
H27B H 0.4811 0.9727 0.3035 0.036 Uiso 1 1 d R
H27C H 0.4971 1.0972 0.3082 0.036 Uiso 1 1 d R
C28 C 0.33919(8) 0.82694(10) 0.33076(9) 0.0178(3) Uani 1 1 d .
H28 H 0.2888 0.7802 0.3396 0.021 Uiso 1 1 d R
C29 C 0.38834(9) 0.77728(11) 0.25211(10) 0.0245(3) Uani 1 1 d .
H29A H 0.4406 0.8177 0.2431 0.037 Uiso 1 1 d R
H29B H 0.3523 0.7782 0.1952 0.037 Uiso 1 1 d R
H29C H 0.4034 0.7044 0.2681 0.037 Uiso 1 1 d R
C30 C 0.39226(9) 0.82483(12) 0.42204(10) 0.0237(3) Uani 1 1 d .
H30A H 0.4095 0.7522 0.4364 0.036 Uiso 1 1 d R
H30B H 0.3579 0.8522 0.4714 0.036 Uiso 1 1 d R
H30C H 0.4433 0.8687 0.4168 0.036 Uiso 1 1 d R

loop_
_atom_site_aniso_label
_atom_site_aniso_U_11
_atom_site_aniso_U_22
_atom_site_aniso_U_33
_atom_site_aniso_U_23
_atom_site_aniso_U_13
_atom_site_aniso_U_12
Pd1 0.01475(6) 0.01376(6) 0.01124(6) 0.00098(3) 0.00146(4) 0.00127(3)
P1 0.01371(14) 0.01395(15) 0.01322(15) 0.00162(12) 0.00239(11) 0.00128(11)
O1 0.0194(4) 0.0221(5) 0.0146(5) 0.0038(4) 0.0012(3) 0.0051(4)
N1 0.0147(5) 0.0157(5) 0.0126(5) 0.0019(4) 0.0029(4) 0.0019(4)
C1 0.0185(6) 0.0137(6) 0.0139(6) -0.0016(5) 0.0001(5) 0.0003(4)
C2 0.0184(6) 0.0196(6) 0.0183(7) -0.0014(5) 0.0031(5) 0.0013(5)
C3 0.0181(6) 0.0258(7) 0.0242(7) -0.0005(6) -0.0022(5) 0.0051(5)
C4 0.0249(7) 0.0243(7) 0.0162(7) 0.0024(5) -0.0043(5) 0.0042(5)
C5 0.0220(6) 0.0188(6) 0.0150(6) 0.0008(5) 0.0017(5) 0.0004(5)
C6 0.0173(6) 0.0132(6) 0.0159(6) -0.0017(5) 0.0004(5) 0.0001(4)
C7 0.0165(6) 0.0188(6) 0.0146(6) 0.0016(5) 0.0024(5) 0.0019(5)
C8 0.0179(6) 0.0175(6) 0.0147(6) 0.0015(5) 0.0028(5) 0.0032(5)
C9 0.0216(7) 0.0314(8) 0.0168(7) 0.0023(5) 0.0057(5) 0.0062(5)
C10 0.0197(6) 0.0221(7) 0.0219(7) 0.0052(5) -0.0019(5) -0.0021(5)
C11 0.0191(6) 0.0254(7) 0.0199(7) 0.0040(5) 0.0052(5) 0.0070(5)
C12 0.0162(6) 0.0149(6) 0.0168(6) 0.0008(5) 0.0015(5) 0.0011(5)
C13 0.0149(5) 0.0172(6) 0.0126(6) 0.0031(5) 0.0025(4) 0.0032(4)
C14 0.0184(6) 0.0185(6) 0.0159(6) 0.0009(5) 0.0022(5) 0.0025(5)
C15 0.0305(7) 0.0250(7) 0.0132(6) 0.0009(5) 0.0009(5) 0.0006(6)
C16 0.0341(7) 0.0246(7) 0.0151(7) 0.0069(5) 0.0031(6) 0.0005(6)
C17 0.0238(6) 0.0182(6) 0.0200(7) 0.0040(5) 0.0046(5) -0.0005(5)
C18 0.0140(5) 0.0184(6) 0.0156(6) 0.0020(5) 0.0034(5) 0.0019(5)
C19 0.0208(6) 0.0199(6) 0.0144(6) 0.0002(5) 0.0009(5) 0.0004(5)
C20 0.0286(7) 0.0237(7) 0.0239(7) -0.0039(6) 0.0025(6) 0.0030(6)
C21 0.0249(7) 0.0253(7) 0.0238(7) -0.0016(6) -0.0034(6) -0.0004(5)
C22 0.0189(6) 0.0179(6) 0.0165(6) 0.0022(5) 0.0003(5) -0.0014(5)
C23 0.0209(7) 0.0256(7) 0.0376(9) 0.0013(6) -0.0070(6) 0.0003(5)
C24 0.0260(7) 0.0187(6) 0.0206(7) 0.0002(5) 0.0004(5) -0.0007(5)
C25 0.0177(6) 0.0191(6) 0.0153(6) 0.0018(5) 0.0011(5) -0.0031(5)
C26 0.0297(7) 0.0170(6) 0.0191(7) 0.0001(5) 0.0025(5) -0.0033(5)
C27 0.0178(6) 0.0293(7) 0.0254(7) 0.0030(6) 0.0045(5) -0.0036(6)
C28 0.0180(6) 0.0156(6) 0.0202(7) 0.0038(5) 0.0041(5) 0.0027(5)
C29 0.0270(7) 0.0212(7) 0.0260(7) 0.0026(6) 0.0094(6) 0.0069(5)
C30 0.0219(6) 0.0251(7) 0.0241(7) 0.0081(6) 0.0014(5) 0.0065(5)

loop_
_atom_type_symbol
_atom_type_description
_atom_type_scat_dispersion_real
_atom_type_scat_dispersion_imag
_atom_type_scat_source
C C 0.0033 0.0016 'International Tables Vol C Tables 4.2.6.8 and 6.1.1.4'
H H 0.0000 0.0000 'International Tables Vol C Tables 4.2.6.8 and 6.1.1.4'
N N 0.0061 0.0033 'International Tables Vol C Tables 4.2.6.8 and 6.1.1.4'
O O 0.0106 0.0060 'International Tables Vol C Tables 4.2.6.8 and 6.1.1.4'
P P 0.1023 0.0942 'International Tables Vol C Tables 4.2.6.8 and 6.1.1.4'
Pd Pd -0.9988 1.0072 'International Tables Vol C Tables 4.2.6.8 and 6.1.1.4'

loop_
_geom_angle_atom_site_label_1
_geom_angle_atom_site_label_2
_geom_angle_atom_site_label_3
_geom_angle
C1 Pd1 C8 79.00(5)
C1 Pd1 O1 96.90(4)
C8 Pd1 O1 175.81(4)
C1 Pd1 P1 172.94(4)
C8 Pd1 P1 104.71(4)
O1 Pd1 P1 79.27(3)
N1 P1 C25 103.15(6)
N1 P1 C28 104.16(5)
C25 P1 C28 106.25(6)
N1 P1 Pd1 101.03(4)
C25 P1 Pd1 111.40(4)
C28 P1 Pd1 127.80(5)
C12 O1 Pd1 120.35(8)
C12 N1 C13 120.16(10)
C12 N1 P1 115.47(9)
C13 N1 P1 122.83(8)
C2 C1 C6 118.33(12)
C2 C1 Pd1 125.61(10)
C6 C1 Pd1 116.06(9)
C3 C2 C1 120.81(12)
C3 C2 H2 119.6
C1 C2 H2 119.6
C4 C3 C2 120.25(12)
C4 C3 H3 119.9
C2 C3 H3 119.9
C3 C4 C5 119.74(13)
C3 C4 H4 120.1
C5 C4 H4 120.1
C6 C5 C4 120.04(12)
C6 C5 H5 120.0
C4 C5 H5 120.0
C5 C6 C1 120.82(12)
C5 C6 C7 124.95(11)
C1 C6 C7 114.23(11)
C6 C7 C10 108.95(11)
C6 C7 C9 112.74(11)
C10 C7 C9 108.83(11)
C6 C7 C8 105.35(10)
C10 C7 C8 109.56(11)
C9 C7 C8 111.33(11)
C7 C8 Pd1 109.89(8)
C7 C8 H8A 109.7
Pd1 C8 H8A 109.7
C7 C8 H8B 109.7
Pd1 C8 H8B 109.7
H8A C8 H8B 108.2
C7 C9 H9A 109.5
C7 C9 H9B 109.5
H9A C9 H9B 109.5
C7 C9 H9C 109.5
H9A C9 H9C 109.5
H9B C9 H9C 109.5
C7 C10 H10A 109.5
C7 C10 H10B 109.5
H10A C10 H10B 109.5
C7 C10 H10C 109.5
H10A C10 H10C 109.5
H10B C10 H10C 109.5
C12 C11 H11A 109.5
C12 C11 H11B 109.5
H11A C11 H11B 109.5
C12 C11 H11C 109.5
H11A C11 H11C 109.5
H11B C11 H11C 109.5
O1 C12 N1 122.14(11)
O1 C12 C11 118.74(12)
N1 C12 C11 119.02(11)
C14 C13 C18 121.86(12)
C14 C13 N1 120.72(11)
C18 C13 N1 117.40(11)
C15 C14 C13 117.67(12)
C15 C14 C19 118.35(12)
C13 C14 C19 123.97(12)
C16 C15 C14 121.21(13)
C16 C15 H15 119.4
C14 C15 H15 119.4
C15 C16 C17 120.31(13)
C15 C16 H16 119.8
C17 C16 H16 119.8
C16 C17 C18 121.06(13)
C16 C17 H17 119.5
C18 C17 H17 119.5
C17 C18 C13 117.78(12)
C17 C18 C22 118.85(12)
C13 C18 C22 123.31(11)
C14 C19 C20 110.89(11)
C14 C19 C21 111.35(11)
C20 C19 C21 109.99(11)
C14 C19 H19 108.2
C20 C19 H19 108.2
C21 C19 H19 108.2
C19 C20 H20A 109.5
C19 C20 H20B 109.5
H20A C20 H20B 109.5
C19 C20 H20C 109.5
H20A C20 H20C 109.5
H20B C20 H20C 109.5
C19 C21 H21A 109.5
C19 C21 H21B 109.5
H21A C21 H21B 109.5
C19 C21 H21C 109.5
H21A C21 H21C 109.5
H21B C21 H21C 109.5
C18 C22 C24 113.01(11)
C18 C22 C23 110.19(11)
C24 C22 C23 108.79(11)
C18 C22 H22 108.2
C24 C22 H22 108.2
C23 C22 H22 108.2
C22 C23 H23A 109.5
C22 C23 H23B 109.5
H23A C23 H23B 109.5
C22 C23 H23C 109.5
H23A C23 H23C 109.5
H23B C23 H23C 109.5
C22 C24 H24A 109.5
C22 C24 H24B 109.5
H24A C24 H24B 109.5
C22 C24 H24C 109.5
H24A C24 H24C 109.5
H24B C24 H24C 109.5
C27 C25 C26 109.47(11)
C27 C25 P1 109.70(9)
C26 C25 P1 109.20(9)
C27 C25 H25 109.5
C26 C25 H25 109.5
P1 C25 H25 109.5
C25 C26 H26A 109.5
C25 C26 H26B 109.5
H26A C26 H26B 109.5
C25 C26 H26C 109.5
H26A C26 H26C 109.5
H26B C26 H26C 109.5
C25 C27 H27A 109.5
C25 C27 H27B 109.4
H27A C27 H27B 109.5
C25 C27 H27C 109.5
H27A C27 H27C 109.5
H27B C27 H27C 109.5
C30 C28 C29 111.40(11)
C30 C28 P1 117.39(10)
C29 C28 P1 109.02(9)
C30 C28 H28 106.1
C29 C28 H28 106.1
P1 C28 H28 106.1
C28 C29 H29A 109.5
C28 C29 H29B 109.4
H29A C29 H29B 109.5
C28 C29 H29C 109.5
H29A C29 H29C 109.5
H29B C29 H29C 109.5
C28 C30 H30A 109.5
C28 C30 H30B 109.4
H30A C30 H30B 109.5
C28 C30 H30C 109.5
H30A C30 H30C 109.5
H30B C30 H30C 109.5

loop_
_geom_bond_atom_site_label_1
_geom_bond_atom_site_label_2
_geom_bond_distance
Pd1 C1 2.0241(13)
Pd1 C8 2.0431(12)
Pd1 O1 2.1854(9)
Pd1 P1 2.2939(3)
P1 N1 1.7765(11)
P1 C25 1.8444(13)
P1 C28 1.8517(13)
O1 C12 1.2366(16)
N1 C12 1.3777(17)
N1 C13 1.4583(16)
C1 C2 1.3969(17)
C1 C6 1.4077(17)
C2 C3 1.3928(19)
C2 H2 0.9500
C3 C4 1.389(2)
C3 H3 0.9500
C4 C5 1.3942(19)
C4 H4 0.9500
C5 C6 1.3891(18)
C5 H5 0.9500
C6 C7 1.5154(17)
C7 C10 1.5355(19)
C7 C9 1.5364(18)
C7 C8 1.5452(18)
C8 H8A 0.9900
C8 H8B 0.9900
C9 H9A 0.9800
C9 H9B 0.9800
C9 H9C 0.9800
C10 H10A 0.9800
C10 H10B 0.9800
C10 H10C 0.9800
C11 C12 1.5038(17)
C11 H11A 0.9800
C11 H11B 0.9800
C11 H11C 0.9800
C13 C14 1.4042(18)
C13 C18 1.4129(18)
C14 C15 1.3986(18)
C14 C19 1.5194(19)
C15 C16 1.382(2)
C15 H15 0.9500
C16 C17 1.383(2)
C16 H16 0.9500
C17 C18 1.3941(18)
C17 H17 0.9500
C18 C22 1.5208(18)
C19 C20 1.5359(18)
C19 C21 1.5367(19)
C19 H19 1.0000
C20 H20A 0.9800
C20 H20B 0.9800
C20 H20C 0.9800
C21 H21A 0.9800
C21 H21B 0.9800
C21 H21C 0.9800
C22 C24 1.5346(18)
C22 C23 1.5353(18)
C22 H22 1.0000
C23 H23A 0.9800
C23 H23B 0.9800
C23 H23C 0.9800
C24 H24A 0.9800
C24 H24B 0.9800
C24 H24C 0.9800
C25 C27 1.5328(18)
C25 C26 1.5329(19)
C25 H25 1.0000
C26 H26A 0.9800
C26 H26B 0.9800
C26 H26C 0.9800
C27 H27A 0.9800
C27 H27B 0.9800
C27 H27C 0.9800
C28 C30 1.5323(19)
C28 C29 1.5420(18)
C28 H28 1.0000
C29 H29A 0.9800
C29 H29B 0.9800
C29 H29C 0.9800
C30 H30A 0.9800
C30 H30B 0.9800
C30 H30C 0.9800

loop_
_geom_torsion_atom_site_label_1
_geom_torsion_atom_site_label_2
_geom_torsion_atom_site_label_3
_geom_torsion_atom_site_label_4
_geom_torsion
C8 Pd1 P1 N1 -171.21(5)
O1 Pd1 P1 N1 10.14(5)
C8 Pd1 P1 C25 79.81(6)
O1 Pd1 P1 C25 -98.84(5)
C8 Pd1 P1 C28 -53.38(7)
O1 Pd1 P1 C28 127.96(6)
C1 Pd1 O1 C12 176.15(10)
P1 Pd1 O1 C12 -9.86(10)
C25 P1 N1 C12 102.67(10)
C28 P1 N1 C12 -146.51(10)
Pd1 P1 N1 C12 -12.62(10)
C25 P1 N1 C13 -91.47(11)
C28 P1 N1 C13 19.34(11)
Pd1 P1 N1 C13 153.23(9)
C8 Pd1 C1 C2 160.82(12)
O1 Pd1 C1 C2 -20.08(12)
C8 Pd1 C1 C6 -19.82(9)
O1 Pd1 C1 C6 159.29(9)
C6 C1 C2 C3 -0.30(19)
Pd1 C1 C2 C3 179.05(10)
C1 C2 C3 C4 -0.2(2)
C2 C3 C4 C5 0.6(2)
C3 C4 C5 C6 -0.4(2)
C4 C5 C6 C1 -0.1(2)
C4 C5 C6 C7 -179.63(12)
C2 C1 C6 C5 0.47(18)
Pd1 C1 C6 C5 -178.94(10)
C2 C1 C6 C7 -179.98(11)
Pd1 C1 C6 C7 0.61(14)
C5 C6 C7 C10 88.15(15)
C1 C6 C7 C10 -91.37(13)
C5 C6 C7 C9 -32.77(18)
C1 C6 C7 C9 147.70(12)
C5 C6 C7 C8 -154.38(12)
C1 C6 C7 C8 26.10(14)
C6 C7 C8 Pd1 -41.26(12)
C10 C7 C8 Pd1 75.80(11)
C9 C7 C8 Pd1 -163.77(9)
C1 Pd1 C8 C7 33.89(9)
P1 Pd1 C8 C7 -139.95(8)
Pd1 O1 C12 N1 4.23(17)
Pd1 O1 C12 C11 -179.41(9)
C13 N1 C12 O1 -159.44(12)
P1 N1 C12 O1 6.82(17)
C13 N1 C12 C11 24.21(18)
P1 N1 C12 C11 -169.53(10)
C12 N1 C13 C14 -100.19(15)
P1 N1 C13 C14 94.60(13)
C12 N1 C13 C18 81.29(15)
P1 N1 C13 C18 -83.92(13)
C18 C13 C14 C15 1.89(18)
N1 C13 C14 C15 -176.56(11)
C18 C13 C14 C19 -176.43(12)
N1 C13 C14 C19 5.11(18)
C13 C14 C15 C16 1.3(2)
C19 C14 C15 C16 179.74(13)
C14 C15 C16 C17 -2.9(2)
C15 C16 C17 C18 1.2(2)
C16 C17 C18 C13 1.91(19)
C16 C17 C18 C22 -175.41(12)
C14 C13 C18 C17 -3.48(18)
N1 C13 C18 C17 175.03(11)
C14 C13 C18 C22 173.71(12)
N1 C13 C18 C22 -7.79(17)
C15 C14 C19 C20 -67.18(16)
C13 C14 C19 C20 111.13(14)
C15 C14 C19 C21 55.64(16)
C13 C14 C19 C21 -126.04(13)
C17 C18 C22 C24 -42.48(16)
C13 C18 C22 C24 140.36(12)
C17 C18 C22 C23 79.46(15)
C13 C18 C22 C23 -97.70(14)
N1 P1 C25 C27 174.16(9)
C28 P1 C25 C27 64.90(10)
Pd1 P1 C25 C27 -78.23(10)
N1 P1 C25 C26 -65.88(10)
C28 P1 C25 C26 -175.13(9)
Pd1 P1 C25 C26 41.74(10)
N1 P1 C28 C30 -76.89(10)
C25 P1 C28 C30 31.64(11)
Pd1 P1 C28 C30 166.65(7)
N1 P1 C28 C29 155.29(9)
C25 P1 C28 C29 -96.17(10)
Pd1 P1 C28 C29 38.83(11)
